data_2241814
loop_
_publ_author_name
'Moon, Dohyun'
'Ryoo, Keon Sang'
'Choi, Jong-Ha'

_publ_section_title
;
 Crystal structure of
 bis[<i>trans</i>-dichloridobis(propane-1,3-diamine-\k^2^<i>N</i>,<i>N</i>')chromium(III)]
 dichromate from synchrotron data
;
_journal_coeditor_code WM5308
_journal_issue 9
_journal_name_full 'Acta Crystallographica Section E'
_journal_page_first 1293
_journal_page_last 1296
_journal_paper_doi 10.1107/S2056989016012755
_journal_volume 72
_journal_year 2016
_chemical_formula_iupac '[Cr Cl2 (C3 H10 N2)2]2 [Cr2 O7]'
_chemical_formula_moiety '2(C6 H20 Cl2 Cr N4 +), Cr2 O7 2-'
_chemical_formula_sum 'C12 H40 Cl4 Cr4 N8 O7'
_chemical_formula_weight 758.32
_chemical_name_systematic
Bis[<i>trans</i>-dichloridobis(propane-1,3-diamine-\k^2^<i>N</i>,<i>N</i>')chromium(III)]dichromate
_space_group_crystal_system monoclinic
_space_group_IT_number 14
_space_group_name_Hall '-P 2ybc'
_space_group_name_H-M_alt 'P 1 21/c 1'
_symmetry_space_group_name_Hall '-P 2ybc'
_symmetry_space_group_name_H-M 'P 1 21/c 1'
_atom_sites_solution_hydrogens geom
_audit_creation_method SHELXL-2014/7
_cell_angle_alpha 90
_cell_angle_beta 97.18(3)
_cell_angle_gamma 90
_cell_formula_units_Z 2
_cell_length_a 6.5240(13)
_cell_length_b 17.350(4)
_cell_length_c 12.901(3)
_cell_measurement_reflns_used 48108
_cell_measurement_temperature 253(2)
_cell_measurement_theta_max 33.679
_cell_measurement_theta_min 0.349
_cell_volume 1448.8(6)
_computing_cell_refinement
;
<i>HKL3000sm</i> (Otwinowski & Minor, 1997)
;
_computing_data_collection
;
<i>PAL BL2D-SMDC Program</i> (Shin <i>et al.</i>,  2016)
;
_computing_data_reduction
;
<i>HKL3000sm</i> (Otwinowski & Minor, 1997)
;
_computing_molecular_graphics
;
<i>DIAMOND 4</i> (Putz & Brandenburg, 2014)
;
_computing_publication_material
;
<i>publCIF</i> (Westrip, 2010)
;
_computing_structure_refinement
;
<i>SHELXL2014</i> (Sheldrick, 2015b)
;
_computing_structure_solution
;
<i>SHELXT2014</i> (Sheldrick, 2015a)
;
_diffrn_ambient_temperature 253(2)
_diffrn_measured_fraction_theta_full 0.961
_diffrn_measured_fraction_theta_max 0.953
_diffrn_measurement_device_type 'ADSC Q210 CCD area detector'
_diffrn_measurement_method 'omega scan'
_diffrn_radiation_type synchrotron
_diffrn_radiation_wavelength 0.610
_diffrn_reflns_av_R_equivalents 0.0190
_diffrn_reflns_limit_h_max 8
_diffrn_reflns_limit_h_min -8
_diffrn_reflns_limit_k_max 23
_diffrn_reflns_limit_k_min -23
_diffrn_reflns_limit_l_max 16
_diffrn_reflns_limit_l_min -16
_diffrn_reflns_number 13070
_diffrn_reflns_theta_full 21.469
_diffrn_reflns_theta_max 23.999
_diffrn_reflns_theta_min 1.697
_exptl_absorpt_coefficient_mu 1.221
_exptl_absorpt_correction_T_max 0.897
_exptl_absorpt_correction_T_min 0.862
_exptl_absorpt_correction_type empirical
_exptl_absorpt_process_details
;
(<i>HKL3000sm SCALEPACK</i>; Otwinowski & Minor, 1997)
;
_exptl_crystal_colour green
_exptl_crystal_density_diffrn 1.738
_exptl_crystal_description plate
_exptl_crystal_F_000 776
_exptl_crystal_size_max 0.125
_exptl_crystal_size_mid 0.104
_exptl_crystal_size_min 0.091
_refine_diff_density_max 0.668
_refine_diff_density_min -0.959
_refine_ls_extinction_coef 0.025(3)
_refine_ls_extinction_expression Fc^*^=kFc[1+0.001xFc^2^\l^3^/sin(2\q)]^-1/4^
_refine_ls_extinction_method
;
SHELXL2014 (Sheldrick, 2015b)
;
_refine_ls_goodness_of_fit_ref 1.095
_refine_ls_hydrogen_treatment constr
_refine_ls_matrix_type full
_refine_ls_number_parameters 192
_refine_ls_number_reflns 3438
_refine_ls_number_restraints 24
_refine_ls_restrained_S_all 1.121
_refine_ls_R_factor_all 0.0422
_refine_ls_R_factor_gt 0.0372
_refine_ls_shift/su_max 0.001
_refine_ls_shift/su_mean 0.000
_refine_ls_structure_factor_coef Fsqd
_refine_ls_weighting_details 'w=1/[\s^2^(Fo^2^)+(0.0617P)^2^+0.9892P] where P=(Fo^2^+2Fc^2^)/3'
_refine_ls_weighting_scheme calc
_refine_ls_wR_factor_gt 0.1019
_refine_ls_wR_factor_ref 0.1047
_reflns_number_gt 3059
_reflns_number_total 3438
_reflns_threshold_expression 'I > 2\s(I)'
_cod_data_source_file wm5308sup1.cif
_cod_data_source_block I
_cod_original_cell_volume 1448.8(5)
_cod_database_code 2241814
_shelx_space_group_comment
;
The symmetry employed for this refinement is uniquely defined
by the following loop, which should always be used as a source of
symmetry information in preference to the above space-group names.
They are only intended as comments.
;
_shelx_estimated_absorpt_t_min 0.862
_shelx_estimated_absorpt_t_max 0.897

loop_
_space_group_symop_operation_xyz
'x, y, z'
'-x, y+1/2, -z+1/2'
'-x, -y, -z'
'x, -y-1/2, z-1/2'

loop_
_atom_site_type_symbol
_atom_site_label
_atom_site_fract_x
_atom_site_fract_y
_atom_site_fract_z
_atom_site_U_iso_or_equiv
_atom_site_adp_type
_atom_site_calc_flag
_atom_site_occupancy
_atom_site_disorder_assembly
_atom_site_disorder_group
Cr Cr1 0.49736(4) 0.22092(2) 0.64090(2) 0.01917(12) Uani d 1 . .
Cl Cl1 0.74178(8) 0.17096(3) 0.54341(5) 0.03402(16) Uani d 1 . .
Cl Cl2 0.26188(9) 0.27054(4) 0.74422(5) 0.04056(18) Uani d 1 . .
N N1 0.4818(3) 0.11569(11) 0.71701(16) 0.0333(4) Uani d 1 . .
H H1A 0.6004 0.1094 0.7584 0.040 Uiso calc 1 . .
H H1B 0.3827 0.1194 0.7583 0.040 Uiso calc 1 . .
N N2 0.2575(3) 0.18582(11) 0.52655(15) 0.0281(4) Uani d 1 . .
H H2A 0.1386 0.1968 0.5504 0.034 Uiso calc 1 . .
H H2B 0.2639 0.2150 0.4704 0.034 Uiso calc 1 . .
N N3 0.5108(4) 0.32459(11) 0.56009(17) 0.0355(4) Uani d 1 . .
H H3A 0.5997 0.3180 0.5138 0.043 Uiso calc 1 . .
H H3B 0.3871 0.3320 0.5238 0.043 Uiso calc 1 . .
N N4 0.7385(3) 0.25541(12) 0.75231(14) 0.0288(4) Uani d 1 . .
H H4A 0.7266 0.2293 0.8107 0.035 Uiso calc 1 . .
H H4B 0.8559 0.2404 0.7301 0.035 Uiso calc 1 . .
C C1 0.4434(4) 0.04454(13) 0.6542(2) 0.0386(5) Uani d 1 . .
H H1C 0.4386 0.0009 0.7008 0.046 Uiso calc 1 . .
H H1D 0.5571 0.0364 0.6137 0.046 Uiso calc 1 . .
C C2 0.2426(4) 0.04817(15) 0.5807(2) 0.0420(6) Uani d 1 . .
H H2C 0.2113 -0.0029 0.5524 0.050 Uiso calc 1 . .
H H2D 0.1319 0.0629 0.6204 0.050 Uiso calc 1 . .
C C3 0.2471(4) 0.10400(14) 0.4914(2) 0.0355(5) Uani d 1 . .
H H3C 0.3660 0.0928 0.4557 0.043 Uiso calc 1 . .
H H3D 0.1241 0.0967 0.4418 0.043 Uiso calc 1 . .
C C4 0.5687(5) 0.39723(14) 0.6173(2) 0.0429(6) Uani d 1 . .
H H4C 0.4614 0.4110 0.6596 0.051 Uiso calc 1 . .
H H4D 0.5799 0.4385 0.5676 0.051 Uiso calc 1 . .
C C5 0.7716(4) 0.38861(15) 0.6867(2) 0.0419(6) Uani d 1 . .
H H5A 0.8729 0.3674 0.6456 0.050 Uiso calc 1 . .
H H5B 0.8194 0.4393 0.7104 0.050 Uiso calc 1 . .
C C6 0.7610(4) 0.33802(15) 0.78056(19) 0.0366(5) Uani d 1 . .
H H6A 0.8857 0.3449 0.8291 0.044 Uiso calc 1 . .
H H6B 0.6446 0.3538 0.8156 0.044 Uiso calc 1 . .
Cr Cr2 1.00840(7) 0.57351(2) 0.59016(4) 0.03941(15) Uani d 1 . .
O O1SA 1.0285(19) 0.4915(6) 0.5165(9) 0.064(2) Uani d 0.35 A 1
O O2SA 0.7745(6) 0.5919(3) 0.6061(3) 0.0760(12) Uani d 0.7 A 1
O O3SA 1.1407(11) 0.6446(3) 0.5675(4) 0.099(2) Uani d 0.7 A 1
O O4SA 1.1024(7) 0.5391(3) 0.7046(3) 0.0930(16) Uani d 0.7 A 1
O O1SB 1.0285(19) 0.4915(6) 0.5165(9) 0.064(2) Uani d 0.15 A 2
O O2SB 0.937(2) 0.6545(9) 0.5161(12) 0.112(4) Uani d 0.3 A 2
O O3SB 0.932(3) 0.5716(9) 0.6899(13) 0.118(4) Uani d 0.3 A 2
O O4SB 1.239(2) 0.6098(8) 0.5919(11) 0.089(4) Uani d 0.3 A 2

loop_
_atom_site_aniso_label
_atom_site_aniso_U_11
_atom_site_aniso_U_22
_atom_site_aniso_U_33
_atom_site_aniso_U_12
_atom_site_aniso_U_13
_atom_site_aniso_U_23
Cr1 0.01447(17) 0.02308(18) 0.0206(2) -0.00022(10) 0.00483(11) 0.00014(11)
Cl1 0.0215(3) 0.0465(3) 0.0364(3) -0.0014(2) 0.0128(2) -0.0111(2)
Cl2 0.0256(3) 0.0509(4) 0.0486(4) -0.0003(2) 0.0181(2) -0.0147(3)
N1 0.0381(11) 0.0329(9) 0.0292(10) -0.0018(8) 0.0055(8) 0.0069(7)
N2 0.0188(8) 0.0314(9) 0.0331(10) 0.0013(7) -0.0005(7) -0.0009(7)
N3 0.0473(12) 0.0274(9) 0.0316(11) -0.0024(8) 0.0036(8) 0.0026(7)
N4 0.0233(8) 0.0405(10) 0.0225(9) -0.0040(7) 0.0022(6) -0.0018(7)
C1 0.0441(14) 0.0248(10) 0.0466(15) 0.0000(9) 0.0042(11) 0.0077(9)
C2 0.0361(13) 0.0321(12) 0.0574(17) -0.0112(10) 0.0040(11) -0.0004(11)
C3 0.0301(11) 0.0350(11) 0.0392(13) -0.0029(9) -0.0040(9) -0.0075(9)
C4 0.0559(16) 0.0247(11) 0.0493(16) -0.0052(10) 0.0117(12) -0.0018(10)
C5 0.0447(14) 0.0348(12) 0.0488(16) -0.0144(10) 0.0165(11) -0.0086(10)
C6 0.0339(12) 0.0461(13) 0.0306(13) -0.0121(10) 0.0081(9) -0.0142(10)
Cr2 0.0402(3) 0.0366(2) 0.0431(3) -0.00926(16) 0.01182(18) -0.01372(16)
O1SA 0.072(7) 0.044(5) 0.074(7) 0.000(3) 0.000(4) -0.029(4)
O2SA 0.052(2) 0.108(3) 0.069(3) 0.031(2) 0.0139(17) -0.021(2)
O3SA 0.173(5) 0.062(2) 0.076(3) -0.078(3) 0.074(3) -0.033(2)
O4SA 0.077(3) 0.112(4) 0.078(3) -0.035(3) -0.039(2) 0.023(3)
O1SB 0.072(7) 0.044(5) 0.074(7) 0.000(3) 0.000(4) -0.029(4)
O2SB 0.112(4) 0.111(4) 0.112(4) 0.0009(10) 0.0136(11) 0.0006(10)
O3SB 0.118(4) 0.118(4) 0.118(4) -0.0005(10) 0.0163(12) -0.0006(10)
O4SB 0.088(4) 0.089(4) 0.089(4) -0.0013(10) 0.0110(11) -0.0013(10)

loop_
_atom_type_symbol
_atom_type_description
_atom_type_scat_dispersion_real
_atom_type_scat_dispersion_imag
_atom_type_scat_source
C C 0.0020 0.0010 'International Tables Vol C Tables 4.2.6.8 and 6.1.1.4'
H H 0.0000 0.0000 'International Tables Vol C Tables 4.2.6.8 and 6.1.1.4'
N N 0.0040 0.0020 'International Tables Vol C Tables 4.2.6.8 and 6.1.1.4'
O O 0.0080 0.0040 'International Tables Vol C Tables 4.2.6.8 and 6.1.1.4'
Cr Cr 0.2790 0.4610 'International Tables Vol C Tables 4.2.6.8 and 6.1.1.4'
Cl Cl 0.1170 0.1180 'International Tables Vol C Tables 4.2.6.8 and 6.1.1.4'

loop_
_geom_angle_atom_site_label_1
_geom_angle_atom_site_label_2
_geom_angle_atom_site_label_3
_geom_angle_site_symmetry_1
_geom_angle_site_symmetry_3
_geom_angle
N1 Cr1 N4 . . 90.20(8)
N1 Cr1 N3 . . 178.19(8)
N4 Cr1 N3 . . 91.25(8)
N1 Cr1 N2 . . 90.07(8)
N4 Cr1 N2 . . 179.02(7)
N3 Cr1 N2 . . 88.46(8)
N1 Cr1 Cl1 . . 90.30(6)
N4 Cr1 Cl1 . . 88.31(6)
N3 Cr1 Cl1 . . 88.66(7)
N2 Cr1 Cl1 . . 90.75(6)
N1 Cr1 Cl2 . . 88.84(6)
N4 Cr1 Cl2 . . 89.66(6)
N3 Cr1 Cl2 . . 92.26(7)
N2 Cr1 Cl2 . . 91.29(6)
Cl1 Cr1 Cl2 . . 177.79(3)
C1 N1 Cr1 . . 119.21(15)
C1 N1 H1A . . 107.5
Cr1 N1 H1A . . 107.5
C1 N1 H1B . . 107.5
Cr1 N1 H1B . . 107.5
H1A N1 H1B . . 107.0
C3 N2 Cr1 . . 119.45(14)
C3 N2 H2A . . 107.5
Cr1 N2 H2A . . 107.5
C3 N2 H2B . . 107.5
Cr1 N2 H2B . . 107.5
H2A N2 H2B . . 107.0
C4 N3 Cr1 . . 120.46(17)
C4 N3 H3A . . 107.2
Cr1 N3 H3A . . 107.2
C4 N3 H3B . . 107.2
Cr1 N3 H3B . . 107.2
H3A N3 H3B . . 106.8
C6 N4 Cr1 . . 119.42(15)
C6 N4 H4A . . 107.5
Cr1 N4 H4A . . 107.5
C6 N4 H4B . . 107.5
Cr1 N4 H4B . . 107.5
H4A N4 H4B . . 107.0
N1 C1 C2 . . 112.4(2)
N1 C1 H1C . . 109.1
C2 C1 H1C . . 109.1
N1 C1 H1D . . 109.1
C2 C1 H1D . . 109.1
H1C C1 H1D . . 107.9
C3 C2 C1 . . 113.9(2)
C3 C2 H2C . . 108.8
C1 C2 H2C . . 108.8
C3 C2 H2D . . 108.8
C1 C2 H2D . . 108.8
H2C C2 H2D . . 107.7
N2 C3 C2 . . 112.6(2)
N2 C3 H3C . . 109.1
C2 C3 H3C . . 109.1
N2 C3 H3D . . 109.1
C2 C3 H3D . . 109.1
H3C C3 H3D . . 107.8
N3 C4 C5 . . 111.1(2)
N3 C4 H4C . . 109.4
C5 C4 H4C . . 109.4
N3 C4 H4D . . 109.4
C5 C4 H4D . . 109.4
H4C C4 H4D . . 108.0
C6 C5 C4 . . 114.2(2)
C6 C5 H5A . . 108.7
C4 C5 H5A . . 108.7
C6 C5 H5B . . 108.7
C4 C5 H5B . . 108.7
H5A C5 H5B . . 107.6
N4 C6 C5 . . 112.30(19)
N4 C6 H6A . . 109.1
C5 C6 H6A . . 109.1
N4 C6 H6B . . 109.1
C5 C6 H6B . . 109.1
H6A C6 H6B . . 107.9
O3SA Cr2 O2SA . . 115.3(3)
O3SB Cr2 O4SB . . 114.8(8)
O3SA Cr2 O4SA . . 107.8(3)
O2SA Cr2 O4SA . . 102.3(2)
O3SB Cr2 O1SB . . 122.2(8)
O4SB Cr2 O1SB . . 101.1(7)
O3SA Cr2 O1SA . . 118.0(6)
O2SA Cr2 O1SA . . 112.0(5)
O4SA Cr2 O1SA . . 98.6(3)
O3SB Cr2 O2SB . . 114.5(8)
O4SB Cr2 O2SB . . 82.9(7)
O1SB Cr2 O2SB . . 113.6(6)
O3SB Cr2 O1SB . 3_766 130.7(8)
O4SB Cr2 O1SB . 3_766 107.0(7)
O1SB Cr2 O1SB . 3_766 19.9(4)
O2SB Cr2 O1SB . 3_766 95.0(6)
O3SA Cr2 O1SA . 3_766 112.5(5)
O2SA Cr2 O1SA . 3_766 100.8(5)
O4SA Cr2 O1SA . 3_766 117.9(3)
O1SA Cr2 O1SA . 3_766 19.9(4)
O1SA O1SA Cr2 3_766 . 84(2)
O1SA O1SA Cr2 3_766 3_766 76(2)
Cr2 O1SA Cr2 . 3_766 160.1(4)
O1SB O1SB Cr2 3_766 . 84(2)
O1SB O1SB Cr2 3_766 3_766 76(2)
Cr2 O1SB Cr2 . 3_766 160.1(4)

loop_
_geom_bond_atom_site_label_1
_geom_bond_atom_site_label_2
_geom_bond_site_symmetry_2
_geom_bond_distance
Cr1 N1 . 2.0814(19)
Cr1 N4 . 2.0816(19)
Cr1 N3 . 2.086(2)
Cr1 N2 . 2.1020(19)
Cr1 Cl1 . 2.3189(8)
Cr1 Cl2 . 2.3216(8)
N1 C1 . 1.481(3)
N1 H1A . 0.8900
N1 H1B . 0.8900
N2 C3 . 1.489(3)
N2 H2A . 0.8900
N2 H2B . 0.8900
N3 C4 . 1.486(3)
N3 H3A . 0.8900
N3 H3B . 0.8900
N4 C6 . 1.482(3)
N4 H4A . 0.8900
N4 H4B . 0.8900
C1 C2 . 1.519(4)
C1 H1C . 0.9700
C1 H1D . 0.9700
C2 C3 . 1.509(4)
C2 H2C . 0.9700
C2 H2D . 0.9700
C3 H3C . 0.9700
C3 H3D . 0.9700
C4 C5 . 1.509(4)
C4 H4C . 0.9700
C4 H4D . 0.9700
C5 C6 . 1.504(4)
C5 H5A . 0.9700
C5 H5B . 0.9700
C6 H6A . 0.9700
C6 H6B . 0.9700
Cr2 O3SB . 1.437(16)
Cr2 O3SA . 1.554(3)
Cr2 O2SA . 1.597(4)
Cr2 O4SB . 1.629(14)
Cr2 O4SA . 1.639(4)
Cr2 O1SB . 1.725(12)
Cr2 O1SA . 1.725(12)
Cr2 O2SB . 1.729(15)
Cr2 O1SB 3_766 1.772(12)
Cr2 O1SA 3_766 1.772(12)
O1SA O1SA 3_766 0.607(12)
O1SA Cr2 3_766 1.772(12)
O1SB O1SB 3_766 0.607(12)
O1SB Cr2 3_766 1.772(12)

loop_
_geom_hbond_atom_site_label_D
_geom_hbond_atom_site_label_H
_geom_hbond_atom_site_label_A
_geom_hbond_site_symmetry_A
_geom_hbond_distance_DH
_geom_hbond_distance_HA
_geom_hbond_distance_DA
_geom_hbond_angle_DHA
N1 H1A O4SA 2_746 0.89 2.29 3.076(4) 147.2
N1 H1A O4SB 2_746 0.89 2.08 2.877(14) 148.9
N1 H1B O2SA 2_646 0.89 2.19 3.022(4) 155.6
N1 H1B O3SB 2_646 0.89 2.39 3.182(16) 149.1
N2 H2A Cl1 1_455 0.89 2.62 3.4085(19) 148.5
N2 H2B O2SB 3_666 0.89 2.63 3.070(15) 111.2
N3 H3A O3SA 3_766 0.89 2.20 3.017(5) 152.5
N3 H3A O4SB 3_766 0.89 2.21 2.933(14) 137.8
N3 H3B O2SA 3_666 0.89 2.28 3.027(5) 140.7
N3 H3B O2SB 3_666 0.89 2.13 2.989(16) 162.2
N4 H4A O3SA 2_746 0.89 2.25 3.044(4) 149.2
N4 H4A O4SB 2_746 0.89 2.42 3.220(14) 149.6
N4 H4B Cl2 1_655 0.89 2.68 3.439(2) 143.4

loop_
_geom_torsion_atom_site_label_1
_geom_torsion_atom_site_label_2
_geom_torsion_atom_site_label_3
_geom_torsion_atom_site_label_4
_geom_torsion_site_symmetry_1
_geom_torsion_site_symmetry_4
_geom_torsion
Cr1 N1 C1 C2 . . -58.0(3)
N1 C1 C2 C3 . . 69.9(3)
Cr1 N2 C3 C2 . . 55.6(2)
C1 C2 C3 N2 . . -68.5(3)
Cr1 N3 C4 C5 . . 53.7(3)
N3 C4 C5 C6 . . -71.0(3)
Cr1 N4 C6 C5 . . -54.5(2)
C4 C5 C6 N4 . . 72.2(3)
O3SA Cr2 O1SA O1SA . 3_766 -79(3)
O2SA Cr2 O1SA O1SA . 3_766 59(3)
O4SA Cr2 O1SA O1SA . 3_766 166(3)
O3SA Cr2 O1SA Cr2 . 3_766 -79(3)
O2SA Cr2 O1SA Cr2 . 3_766 59(3)
O4SA Cr2 O1SA Cr2 . 3_766 166(3)
O1SA Cr2 O1SA Cr2 3_766 3_766 -0.002(7)
O3SB Cr2 O1SB O1SB . 3_766 122(3)
O4SB Cr2 O1SB O1SB . 3_766 -109(3)
O2SB Cr2 O1SB O1SB . 3_766 -22(3)
O3SB Cr2 O1SB Cr2 . 3_766 122(3)
O4SB Cr2 O1SB Cr2 . 3_766 -109(3)
O2SB Cr2 O1SB Cr2 . 3_766 -22(3)
O1SB Cr2 O1SB Cr2 3_766 3_766 -0.002(7)

_cod_database_fobs_code 2241814
